data_7012568
loop_
_publ_author_name
'Uhl, Werner'
'El-Hamdan, Abdelhakim'
'Pr\"ott, Malte'
'Spuhler, Philipp'
'Frenking, Gernot'

_publ_section_title
;
 Ga2I2[C(SiMe3)3]2 -- an organogallium(ii) halide containing a Ga--Ga
 single bond
;
_journal_issue 7
_journal_name_full 'Dalton Transactions'
_journal_page_first 1360
_journal_paper_doi 10.1039/b212144c
_journal_year 2003
_chemical_formula_sum 'C20 H54 Ga2 I2 Si6'
_chemical_formula_weight 856.41
_space_group_IT_number 15
_symmetry_cell_setting monoclinic
_symmetry_space_group_name_Hall '-C 2yc'
_symmetry_space_group_name_H-M 'C 1 2/c 1'
_atom_sites_solution_hydrogens geom
_atom_sites_solution_primary direct
_atom_sites_solution_secondary difmap
_audit_creation_method SHELXL-97
_cell_angle_alpha 90.00
_cell_angle_beta 96.950(10)
_cell_angle_gamma 90.00
_cell_formula_units_Z 4
_cell_length_a 9.3080(10)
_cell_length_b 15.405(2)
_cell_length_c 25.564(3)
_cell_measurement_temperature 193(2)
_cell_volume 3638.7(8)
_computing_structure_refinement 'SHELXL-97 (Sheldrick, 1997)'
_computing_structure_solution 'SHELXS-97 (Sheldrick, 1990)'
_diffrn_ambient_temperature 293(2)
_diffrn_measured_fraction_theta_full 0.962
_diffrn_measured_fraction_theta_max 0.962
_diffrn_measurement_device_type 'area detector'
_diffrn_radiation_monochromator graphite
_diffrn_radiation_source 'fine-focus sealed tube'
_diffrn_radiation_type MoK\a
_diffrn_radiation_wavelength 0.71073
_diffrn_reflns_av_R_equivalents 0.0410
_diffrn_reflns_av_sigmaI/netI 0.0365
_diffrn_reflns_limit_h_max 11
_diffrn_reflns_limit_h_min -10
_diffrn_reflns_limit_k_max 18
_diffrn_reflns_limit_k_min 0
_diffrn_reflns_limit_l_max 0
_diffrn_reflns_limit_l_min -30
_diffrn_reflns_number 3145
_diffrn_reflns_theta_full 24.96
_diffrn_reflns_theta_max 24.96
_diffrn_reflns_theta_min 2.57
_exptl_absorpt_coefficient_mu 3.384
_exptl_absorpt_correction_type empirical
_exptl_crystal_colour yellowish
_exptl_crystal_density_diffrn 1.563
_exptl_crystal_density_method 'not measured'
_exptl_crystal_description plates
_exptl_crystal_F_000 1704
_exptl_crystal_size_max 0.88
_exptl_crystal_size_mid 0.71
_exptl_crystal_size_min 0.23
_refine_diff_density_max 1.078
_refine_diff_density_min -1.020
_refine_diff_density_rms 0.117
_refine_ls_extinction_method none
_refine_ls_goodness_of_fit_ref 1.013
_refine_ls_hydrogen_treatment mixed
_refine_ls_matrix_type full
_refine_ls_number_parameters 145
_refine_ls_number_reflns 3069
_refine_ls_number_restraints 0
_refine_ls_restrained_S_all 1.013
_refine_ls_R_factor_all 0.0690
_refine_ls_R_factor_gt 0.0456
_refine_ls_shift/su_max 0.005
_refine_ls_shift/su_mean 0.000
_refine_ls_structure_factor_coef Fsqd
_refine_ls_weighting_details 'calc w=1/[\s^2^(Fo^2^)+(0.0663P)^2^+12.9042P] where P=(Fo^2^+2Fc^2^)/3'
_refine_ls_weighting_scheme calc
_refine_ls_wR_factor_gt 0.1049
_refine_ls_wR_factor_ref 0.1163
_reflns_number_gt 2330
_reflns_number_total 3069
_reflns_threshold_expression >2sigma(I)
_cod_data_source_file b212144c.txt
_cod_data_source_block ga2i2
_cod_original_cell_volume 3638.7(7)
_cod_original_sg_symbol_H-M C2/c
_cod_database_code 7012568

loop_
_symmetry_equiv_pos_as_xyz
'x, y, z'
'-x, y, -z+1/2'
'x+1/2, y+1/2, z'
'-x+1/2, y+1/2, -z+1/2'
'-x, -y, -z'
'x, -y, z-1/2'
'-x+1/2, -y+1/2, -z'
'x+1/2, -y+1/2, z-1/2'

loop_
_atom_site_label
_atom_site_type_symbol
_atom_site_fract_x
_atom_site_fract_y
_atom_site_fract_z
_atom_site_U_iso_or_equiv
_atom_site_adp_type
_atom_site_occupancy
_atom_site_symmetry_multiplicity
_atom_site_calc_flag
_atom_site_refinement_flags
_atom_site_disorder_assembly
_atom_site_disorder_group
Ga Ga 0.06125(7) 0.72688(4) 0.21128(2) 0.02705(19) Uani 1 1 d . . .
I I 0.24410(6) 0.84208(4) 0.251767(19) 0.0604(2) Uani 1 1 d . . .
C1 C 0.0558(6) 0.6914(4) 0.1374(2) 0.0240(12) Uani 1 1 d . . .
Si1 Si 0.25050(17) 0.66169(11) 0.12869(6) 0.0298(4) Uani 1 1 d . . .
C11 C 0.2614(8) 0.5858(5) 0.0723(3) 0.0495(18) Uani 1 1 d . . .
H11A H 0.2114 0.6106 0.0407 0.059 Uiso 1 1 calc R . .
H11B H 0.2175 0.5314 0.0795 0.059 Uiso 1 1 calc R . .
H11C H 0.3611 0.5765 0.0676 0.059 Uiso 1 1 calc R . .
C12 C 0.3439(7) 0.6075(5) 0.1892(3) 0.0468(17) Uani 1 1 d . . .
H12A H 0.2920 0.5560 0.1964 0.056 Uiso 1 1 calc R . .
H12B H 0.3468 0.6465 0.2186 0.056 Uiso 1 1 calc R . .
H12C H 0.4409 0.5924 0.1835 0.056 Uiso 1 1 calc R . .
C13 C 0.3663(7) 0.7572(4) 0.1175(3) 0.0438(16) Uani 1 1 d . . .
H13A H 0.4621 0.7377 0.1132 0.053 Uiso 1 1 calc R . .
H13B H 0.3707 0.7955 0.1473 0.053 Uiso 1 1 calc R . .
H13C H 0.3257 0.7874 0.0864 0.053 Uiso 1 1 calc R . .
Si2 Si -0.07099(18) 0.59409(10) 0.12937(7) 0.0306(4) Uani 1 1 d . . .
C21 C -0.1252(8) 0.5627(5) 0.0583(3) 0.056(2) Uani 1 1 d . . .
H21A H -0.0400 0.5554 0.0411 0.067 Uiso 1 1 calc R . .
H21B H -0.1846 0.6076 0.0409 0.067 Uiso 1 1 calc R . .
H21C H -0.1786 0.5093 0.0569 0.067 Uiso 1 1 calc R . .
C22 C -0.2420(7) 0.6124(5) 0.1599(3) 0.0467(18) Uani 1 1 d . . .
H22A H -0.3219 0.5866 0.1382 0.056 Uiso 1 1 calc R . .
H22B H -0.2585 0.6736 0.1630 0.056 Uiso 1 1 calc R . .
H22C H -0.2330 0.5864 0.1943 0.056 Uiso 1 1 calc R . .
C23 C 0.0138(8) 0.4974(4) 0.1643(3) 0.0475(17) Uani 1 1 d . . .
H23A H 0.0461 0.5123 0.2002 0.057 Uiso 1 1 calc R . .
H23B H 0.0949 0.4788 0.1472 0.057 Uiso 1 1 calc R . .
H23C H -0.0559 0.4514 0.1633 0.057 Uiso 1 1 calc R . .
Si3 Si -0.01568(18) 0.78522(11) 0.09220(6) 0.0314(4) Uani 1 1 d . . .
C31 C -0.2161(7) 0.7979(5) 0.0860(3) 0.0510(18) Uani 1 1 d . . .
H31A H -0.2456 0.8082 0.1201 0.061 Uiso 1 1 calc R . .
H31B H -0.2613 0.7460 0.0713 0.061 Uiso 1 1 calc R . .
H31C H -0.2445 0.8462 0.0633 0.061 Uiso 1 1 calc R . .
C32 C 0.0552(8) 0.8941(4) 0.1152(3) 0.0520(19) Uani 1 1 d . . .
H32A H 0.0298 0.9363 0.0880 0.062 Uiso 1 1 calc R . .
H32B H 0.1586 0.8914 0.1230 0.062 Uiso 1 1 calc R . .
H32C H 0.0136 0.9104 0.1463 0.062 Uiso 1 1 calc R . .
C33 C 0.0327(8) 0.7691(5) 0.0234(3) 0.0513(19) Uani 1 1 d . . .
H33A H -0.0102 0.7163 0.0090 0.062 Uiso 1 1 calc R . .
H33B H 0.1360 0.7658 0.0244 0.062 Uiso 1 1 calc R . .
H33C H -0.0031 0.8171 0.0017 0.062 Uiso 1 1 calc R . .

loop_
_atom_site_aniso_label
_atom_site_aniso_U_11
_atom_site_aniso_U_22
_atom_site_aniso_U_33
_atom_site_aniso_U_23
_atom_site_aniso_U_13
_atom_site_aniso_U_12
Ga 0.0314(3) 0.0304(4) 0.0200(3) 0.0004(3) 0.0056(2) 0.0011(3)
I 0.0780(4) 0.0618(4) 0.0408(3) -0.0155(2) 0.0049(2) -0.0372(3)
C1 0.025(3) 0.026(3) 0.021(3) 0.000(2) 0.000(2) 0.001(2)
Si1 0.0287(8) 0.0341(9) 0.0278(8) -0.0005(7) 0.0080(6) 0.0019(7)
C11 0.056(4) 0.052(4) 0.044(4) -0.008(3) 0.021(3) 0.007(3)
C12 0.041(4) 0.052(4) 0.048(4) 0.008(3) 0.004(3) 0.007(3)
C13 0.031(3) 0.052(4) 0.049(4) -0.003(3) 0.008(3) -0.005(3)
Si2 0.0347(9) 0.0280(9) 0.0293(9) -0.0032(7) 0.0042(7) -0.0063(7)
C21 0.058(5) 0.060(5) 0.049(4) -0.016(4) 0.002(4) -0.021(4)
C22 0.039(4) 0.048(4) 0.056(5) -0.003(3) 0.014(3) -0.014(3)
C23 0.055(4) 0.032(4) 0.055(4) 0.006(3) 0.006(3) -0.008(3)
Si3 0.0336(9) 0.0337(9) 0.0266(8) 0.0061(7) 0.0023(7) -0.0005(7)
C31 0.042(4) 0.061(5) 0.048(4) 0.015(4) 0.001(3) 0.007(3)
C32 0.054(4) 0.037(4) 0.063(5) 0.011(4) 0.000(4) 0.001(3)
C33 0.057(4) 0.069(5) 0.028(3) 0.020(3) 0.005(3) 0.003(4)

loop_
_atom_type_symbol
_atom_type_description
_atom_type_scat_dispersion_real
_atom_type_scat_dispersion_imag
_atom_type_scat_source
C C 0.0033 0.0016 'International Tables Vol C Tables 4.2.6.8 and 6.1.1.4'
H H 0.0000 0.0000 'International Tables Vol C Tables 4.2.6.8 and 6.1.1.4'
Si Si 0.0817 0.0704 'International Tables Vol C Tables 4.2.6.8 and 6.1.1.4'
Ga Ga 0.2307 1.6083 'International Tables Vol C Tables 4.2.6.8 and 6.1.1.4'
I I -0.4742 1.8119 'International Tables Vol C Tables 4.2.6.8 and 6.1.1.4'

loop_
_geom_angle_atom_site_label_1
_geom_angle_atom_site_label_2
_geom_angle_atom_site_label_3
_geom_angle
_geom_angle_site_symmetry_1
_geom_angle_site_symmetry_3
_geom_angle_publ_flag
C1 Ga Ga 146.58(16) . 2 ?
C1 Ga I 121.03(16) . . ?
Ga Ga I 91.45(3) 2 . ?
Si2 C1 Si1 112.6(3) . . ?
Si2 C1 Si3 111.3(3) . . ?
Si1 C1 Si3 112.1(3) . . ?
Si2 C1 Ga 105.4(3) . . ?
Si1 C1 Ga 105.3(2) . . ?
Si3 C1 Ga 109.7(3) . . ?
C13 Si1 C11 106.8(3) . . ?
C13 Si1 C12 105.0(3) . . ?
C11 Si1 C12 107.2(3) . . ?
C13 Si1 C1 113.8(3) . . ?
C11 Si1 C1 112.4(3) . . ?
C12 Si1 C1 111.3(3) . . ?
Si1 C11 H11A 109.5 . . ?
Si1 C11 H11B 109.5 . . ?
H11A C11 H11B 109.5 . . ?
Si1 C11 H11C 109.5 . . ?
H11A C11 H11C 109.5 . . ?
H11B C11 H11C 109.5 . . ?
Si1 C12 H12A 109.5 . . ?
Si1 C12 H12B 109.5 . . ?
H12A C12 H12B 109.5 . . ?
Si1 C12 H12C 109.5 . . ?
H12A C12 H12C 109.5 . . ?
H12B C12 H12C 109.5 . . ?
Si1 C13 H13A 109.5 . . ?
Si1 C13 H13B 109.5 . . ?
H13A C13 H13B 109.5 . . ?
Si1 C13 H13C 109.5 . . ?
H13A C13 H13C 109.5 . . ?
H13B C13 H13C 109.5 . . ?
C23 Si2 C22 104.6(3) . . ?
C23 Si2 C21 107.7(3) . . ?
C22 Si2 C21 107.3(3) . . ?
C23 Si2 C1 110.9(3) . . ?
C22 Si2 C1 112.5(3) . . ?
C21 Si2 C1 113.3(3) . . ?
Si2 C21 H21A 109.5 . . ?
Si2 C21 H21B 109.5 . . ?
H21A C21 H21B 109.5 . . ?
Si2 C21 H21C 109.5 . . ?
H21A C21 H21C 109.5 . . ?
H21B C21 H21C 109.5 . . ?
Si2 C22 H22A 109.5 . . ?
Si2 C22 H22B 109.5 . . ?
H22A C22 H22B 109.5 . . ?
Si2 C22 H22C 109.5 . . ?
H22A C22 H22C 109.5 . . ?
H22B C22 H22C 109.5 . . ?
Si2 C23 H23A 109.5 . . ?
Si2 C23 H23B 109.5 . . ?
H23A C23 H23B 109.5 . . ?
Si2 C23 H23C 109.5 . . ?
H23A C23 H23C 109.5 . . ?
H23B C23 H23C 109.5 . . ?
C31 Si3 C32 104.1(3) . . ?
C31 Si3 C33 106.5(3) . . ?
C32 Si3 C33 107.2(3) . . ?
C31 Si3 C1 113.7(3) . . ?
C32 Si3 C1 113.8(3) . . ?
C33 Si3 C1 111.0(3) . . ?
Si3 C31 H31A 109.5 . . ?
Si3 C31 H31B 109.5 . . ?
H31A C31 H31B 109.5 . . ?
Si3 C31 H31C 109.5 . . ?
H31A C31 H31C 109.5 . . ?
H31B C31 H31C 109.5 . . ?
Si3 C32 H32A 109.5 . . ?
Si3 C32 H32B 109.5 . . ?
H32A C32 H32B 109.5 . . ?
Si3 C32 H32C 109.5 . . ?
H32A C32 H32C 109.5 . . ?
H32B C32 H32C 109.5 . . ?
Si3 C33 H33A 109.5 . . ?
Si3 C33 H33B 109.5 . . ?
H33A C33 H33B 109.5 . . ?
Si3 C33 H33C 109.5 . . ?
H33A C33 H33C 109.5 . . ?
H33B C33 H33C 109.5 . . ?

loop_
_geom_bond_atom_site_label_1
_geom_bond_atom_site_label_2
_geom_bond_distance
_geom_bond_site_symmetry_2
_geom_bond_publ_flag
Ga C1 1.962(5) . ?
Ga Ga 2.4011(12) 2 ?
Ga I 2.5867(8) . ?
C1 Si2 1.903(6) . ?
C1 Si1 1.908(5) . ?
C1 Si3 1.918(6) . ?
Si1 C13 1.866(7) . ?
Si1 C11 1.869(7) . ?
Si1 C12 1.876(7) . ?
C11 H11A 0.9599 . ?
C11 H11B 0.9599 . ?
C11 H11C 0.9599 . ?
C12 H12A 0.9599 . ?
C12 H12B 0.9599 . ?
C12 H12C 0.9599 . ?
C13 H13A 0.9599 . ?
C13 H13B 0.9599 . ?
C13 H13C 0.9599 . ?
Si2 C23 1.861(7) . ?
Si2 C22 1.877(6) . ?
Si2 C21 1.888(7) . ?
C21 H21A 0.9599 . ?
C21 H21B 0.9599 . ?
C21 H21C 0.9599 . ?
C22 H22A 0.9599 . ?
C22 H22B 0.9599 . ?
C22 H22C 0.9599 . ?
C23 H23A 0.9599 . ?
C23 H23B 0.9599 . ?
C23 H23C 0.9599 . ?
Si3 C31 1.863(7) . ?
Si3 C32 1.870(7) . ?
Si3 C33 1.884(7) . ?
C31 H31A 0.9599 . ?
C31 H31B 0.9599 . ?
C31 H31C 0.9599 . ?
C32 H32A 0.9599 . ?
C32 H32B 0.9599 . ?
C32 H32C 0.9599 . ?
C33 H33A 0.9599 . ?
C33 H33B 0.9599 . ?
C33 H33C 0.9599 . ?

loop_
_geom_torsion_atom_site_label_1
_geom_torsion_atom_site_label_2
_geom_torsion_atom_site_label_3
_geom_torsion_atom_site_label_4
_geom_torsion
_geom_torsion_site_symmetry_1
_geom_torsion_site_symmetry_2
_geom_torsion_site_symmetry_3
_geom_torsion_site_symmetry_4
_geom_torsion_publ_flag
Ga Ga C1 Si2 -24.3(4) 2 . . . ?
I Ga C1 Si2 170.83(13) . . . . ?
Ga Ga C1 Si1 -143.59(15) 2 . . . ?
I Ga C1 Si1 51.6(3) . . . . ?
Ga Ga C1 Si3 95.6(3) 2 . . . ?
I Ga C1 Si3 -69.2(3) . . . . ?
Si2 C1 Si1 C13 163.9(3) . . . . ?
Si3 C1 Si1 C13 37.4(4) . . . . ?
Ga C1 Si1 C13 -81.7(3) . . . . ?
Si2 C1 Si1 C11 42.4(4) . . . . ?
Si3 C1 Si1 C11 -84.0(4) . . . . ?
Ga C1 Si1 C11 156.8(3) . . . . ?
Si2 C1 Si1 C12 -77.8(4) . . . . ?
Si3 C1 Si1 C12 155.8(3) . . . . ?
Ga C1 Si1 C12 36.6(4) . . . . ?
Si1 C1 Si2 C23 43.4(4) . . . . ?
Si3 C1 Si2 C23 170.2(3) . . . . ?
Ga C1 Si2 C23 -71.0(3) . . . . ?
Si1 C1 Si2 C22 160.2(3) . . . . ?
Si3 C1 Si2 C22 -73.0(4) . . . . ?
Ga C1 Si2 C22 45.9(4) . . . . ?
Si1 C1 Si2 C21 -77.9(4) . . . . ?
Si3 C1 Si2 C21 48.9(4) . . . . ?
Ga C1 Si2 C21 167.8(3) . . . . ?
Si2 C1 Si3 C31 37.9(4) . . . . ?
Si1 C1 Si3 C31 165.0(3) . . . . ?
Ga C1 Si3 C31 -78.4(4) . . . . ?
Si2 C1 Si3 C32 156.8(3) . . . . ?
Si1 C1 Si3 C32 -76.1(4) . . . . ?
Ga C1 Si3 C32 40.5(4) . . . . ?
Si2 C1 Si3 C33 -82.2(4) . . . . ?
Si1 C1 Si3 C33 45.0(4) . . . . ?
Ga C1 Si3 C33 161.6(3) . . . . ?
